data_4324956
loop_
_publ_author_name
'Abir El Majzoub'
'Cyril Cadiou'
'Isabelle D\'echamps-Olivier'
'Bernard Tinant'
'Fran\,coise Chuburu'

_publ_section_title
;
 Cyclam-methylbenzimidazole: a Selective OFF-ON Fluorescent Sensor for
 Zinc
;
_journal_name_full 'Inorganic Chemistry'
_journal_page_first 4029
_journal_page_last 4038
_journal_paper_doi 10.1021/ic102521g
_journal_volume 50
_journal_year 2011
_chemical_absolute_configuration ad
_chemical_formula_sum 'C19 H34 B2 Cu F8 N6 O'
_chemical_formula_weight 599.68
_chemical_name_systematic
; 
 ? 
;
_space_group_IT_number 4
_symmetry_cell_setting monoclinic
_symmetry_space_group_name_Hall 'P 2yb'
_symmetry_space_group_name_H-M 'P 1 21 1'
_atom_sites_solution_hydrogens geom
_atom_sites_solution_primary direct
_atom_sites_solution_secondary difmap
_audit_creation_method SHELXL-97
_cell_angle_alpha 90.00
_cell_angle_beta 95.55(2)
_cell_angle_gamma 90.00
_cell_formula_units_Z 2
_cell_length_a 8.282(3)
_cell_length_b 13.350(4)
_cell_length_c 11.660(4)
_cell_measurement_reflns_used all
_cell_measurement_temperature 120(2)
_cell_measurement_theta_max 24.
_cell_measurement_theta_min 3.
_cell_volume 1283.1(7)
_computing_cell_refinement MAR
_computing_data_collection MAR
_computing_data_reduction MARHKL
_computing_structure_refinement 'SHELXL-97 (Sheldrick, 1997)'
_computing_structure_solution 'SHELXS-97 (Sheldrick, 1990)'
_diffrn_ambient_temperature 120(2)
_diffrn_detector_area_resol_mean 6.66
_diffrn_measured_fraction_theta_full 0.990
_diffrn_measured_fraction_theta_max 0.990
_diffrn_measurement_device_type 'MAR345 image plate'
_diffrn_measurement_method '159 images, \D\F 3\%'
_diffrn_radiation_monochromator graphite
_diffrn_radiation_source 'RU200 rotating anode'
_diffrn_radiation_type MoK\a
_diffrn_radiation_wavelength 0.71069
_diffrn_reflns_av_R_equivalents 0.058
_diffrn_reflns_av_sigmaI/netI 0.0410
_diffrn_reflns_limit_h_max 9
_diffrn_reflns_limit_h_min -9
_diffrn_reflns_limit_k_max 15
_diffrn_reflns_limit_k_min -15
_diffrn_reflns_limit_l_max 13
_diffrn_reflns_limit_l_min -13
_diffrn_reflns_number 15638
_diffrn_reflns_theta_full 24.45
_diffrn_reflns_theta_max 24.45
_diffrn_reflns_theta_min 3.05
_exptl_absorpt_coefficient_mu 0.934
_exptl_absorpt_correction_type none
_exptl_crystal_colour blue
_exptl_crystal_density_diffrn 1.552
_exptl_crystal_description plate
_exptl_crystal_F_000 618
_exptl_crystal_size_max 0.35
_exptl_crystal_size_mid 0.30
_exptl_crystal_size_min 0.06
_refine_diff_density_max 1.259
_refine_diff_density_min -0.554
_refine_diff_density_rms 0.110
_refine_ls_abs_structure_details 'Flack H D (1983), Acta Cryst. A39, 876-881'
_refine_ls_abs_structure_Flack 0.03(4)
_refine_ls_extinction_coef 0.032(4)
_refine_ls_extinction_expression Fc^*^=kFc[1+0.001xFc^2^\l^3^/sin(2\q)]^-1/4^
_refine_ls_extinction_method SHELXL
_refine_ls_goodness_of_fit_ref 0.352
_refine_ls_hydrogen_treatment constr
_refine_ls_matrix_type full
_refine_ls_number_parameters 330
_refine_ls_number_reflns 4197
_refine_ls_number_restraints 40
_refine_ls_restrained_S_all 0.391
_refine_ls_R_factor_all 0.0879
_refine_ls_R_factor_gt 0.0836
_refine_ls_shift/su_max 0.000
_refine_ls_shift/su_mean 0.000
_refine_ls_structure_factor_coef Fsqd
_refine_ls_weighting_details 'calc w=1/[\s^2^(Fo^2^)+(0.1800P)^2^+59.0000P] where P=(Fo^2^+2Fc^2^)/3'
_refine_ls_weighting_scheme calc
_refine_ls_wR_factor_gt 0.1943
_refine_ls_wR_factor_ref 0.1983
_reflns_number_gt 3895
_reflns_number_total 4197
_reflns_threshold_expression >2sigma(I)
_cod_data_source_file ic102521g_si_001.cif
_cod_data_source_block am76
_cod_depositor_comments
;
The following automatic conversions were performed:

'_symmetry_cell_setting' value ' monoclinic ' changed to 'monoclinic'
according to the built-in table from CIF Core dictionary named
'cif_core.dic' version 2.4.1 from 2010-06-29.

Automatic conversion script
Id: cif_fix_values 1715 2011-07-08 13:25:40Z adriana 
;
_cod_original_sg_symbol_H-M ' P 21 '
_cod_database_code 4324956

loop_
_symmetry_equiv_pos_as_xyz
'x, y, z'
'-x, y+1/2, -z'

loop_
_atom_site_label
_atom_site_type_symbol
_atom_site_fract_x
_atom_site_fract_y
_atom_site_fract_z
_atom_site_U_iso_or_equiv
_atom_site_adp_type
_atom_site_occupancy
_atom_site_symmetry_multiplicity
_atom_site_calc_flag
_atom_site_refinement_flags
Cu1 Cu 0.53027(12) 0.46651(12) 0.24983(8) 0.0522(4) Uani 1 1 d .
N1 N 0.5881(13) 0.5358(8) 0.4070(9) 0.075(3) Uani 1 1 d .
C2 C 0.459(2) 0.5419(12) 0.4792(12) 0.103(5) Uani 1 1 d .
H2A H 0.4971 0.5776 0.5512 0.124 Uiso 1 1 calc R
H2B H 0.4261 0.4735 0.5000 0.124 Uiso 1 1 calc R
C3 C 0.309(2) 0.5983(13) 0.4176(15) 0.100(5) Uani 1 1 d .
H3A H 0.2288 0.6086 0.4743 0.120 Uiso 1 1 calc R
H3B H 0.3450 0.6653 0.3942 0.120 Uiso 1 1 calc R
C4 C 0.2300(16) 0.5510(12) 0.3201(13) 0.092(4) Uani 1 1 d .
H4A H 0.1275 0.5872 0.2975 0.111 Uiso 1 1 calc R
H4B H 0.2011 0.4821 0.3419 0.111 Uiso 1 1 calc R
N5 N 0.3197(12) 0.5454(9) 0.2230(10) 0.085(3) Uani 1 1 d .
H5 H 0.3459 0.6104 0.2030 0.102 Uiso 1 1 calc R
C6 C 0.237(2) 0.492(2) 0.111(2) 0.203(16) Uani 1 1 d .
H6A H 0.1740 0.4343 0.1348 0.243 Uiso 1 1 calc R
H6B H 0.1596 0.5399 0.0704 0.243 Uiso 1 1 calc R
C7 C 0.336(2) 0.4614(18) 0.0389(13) 0.114(5) Uani 1 1 d .
H7A H 0.3876 0.5194 0.0043 0.137 Uiso 1 1 calc R
H7B H 0.2754 0.4228 -0.0238 0.137 Uiso 1 1 calc R
N8 N 0.4573(13) 0.3992(7) 0.0988(8) 0.070(2) Uani 1 1 d .
H8 H 0.5460 0.4043 0.0560 0.084 Uiso 1 1 calc R
C9 C 0.4240(14) 0.2933(9) 0.1026(10) 0.070(3) Uani 1 1 d .
H9A H 0.3924 0.2689 0.0234 0.084 Uiso 1 1 calc R
H9B H 0.3314 0.2818 0.1487 0.084 Uiso 1 1 calc R
C10 C 0.5706(15) 0.2334(9) 0.1551(11) 0.076(3) Uani 1 1 d .
H10A H 0.5515 0.1614 0.1383 0.092 Uiso 1 1 calc R
H10B H 0.6675 0.2541 0.1175 0.092 Uiso 1 1 calc R
C11 C 0.6054(14) 0.2469(9) 0.2850(11) 0.072(3) Uani 1 1 d .
H11A H 0.5054 0.2332 0.3224 0.086 Uiso 1 1 calc R
H11B H 0.6889 0.1980 0.3149 0.086 Uiso 1 1 calc R
N12 N 0.6621(10) 0.3485(6) 0.3143(7) 0.0537(19) Uani 1 1 d .
H12 H 0.7653 0.3548 0.2900 0.064 Uiso 1 1 calc R
C13 C 0.6789(16) 0.3603(10) 0.4416(10) 0.073(3) Uani 1 1 d .
H13A H 0.7653 0.3157 0.4771 0.087 Uiso 1 1 calc R
H13B H 0.5758 0.3431 0.4733 0.087 Uiso 1 1 calc R
C14 C 0.7220(14) 0.4684(16) 0.4661(9) 0.087(3) Uani 1 1 d .
H14A H 0.8272 0.4842 0.4366 0.104 Uiso 1 1 calc R
H14B H 0.7325 0.4804 0.5503 0.104 Uiso 1 1 calc R
C15 C 0.666(2) 0.6371(12) 0.3900(17) 0.111(6) Uani 1 1 d .
H15A H 0.5825 0.6903 0.3887 0.133 Uiso 1 1 calc R
H15B H 0.7493 0.6507 0.4547 0.133 Uiso 1 1 calc R
C16 C 0.7414(16) 0.6373(9) 0.2799(13) 0.081(4) Uani 1 1 d .
N17 N 0.7117(11) 0.5726(7) 0.2001(9) 0.072(2) Uani 1 1 d .
C18 C 0.7955(12) 0.6040(9) 0.1080(14) 0.081(4) Uani 1 1 d .
C19 C 0.8061(14) 0.5676(13) -0.0028(12) 0.088(4) Uani 1 1 d .
H19 H 0.7489 0.5088 -0.0285 0.106 Uiso 1 1 calc R
C20 C 0.8931(18) 0.6140(17) -0.069(2) 0.127(7) Uani 1 1 d .
H20 H 0.8986 0.5869 -0.1440 0.153 Uiso 1 1 calc R
C21 C 0.976(3) 0.696(3) -0.044(3) 0.180(18) Uani 1 1 d .
H21 H 1.0379 0.7238 -0.1003 0.216 Uiso 1 1 calc R
C22 C 0.9771(19) 0.7446(16) 0.065(3) 0.160(12) Uani 1 1 d .
H22 H 1.0343 0.8045 0.0863 0.192 Uiso 1 1 calc R
C23 C 0.8783(18) 0.6893(14) 0.138(2) 0.111(6) Uani 1 1 d .
N24 N 0.8476(13) 0.7110(8) 0.2509(18) 0.117(6) Uani 1 1 d .
H24 H 0.8872 0.7608 0.2943 0.140 Uiso 1 1 calc R
B1 B 0.099(2) 0.2652(17) 0.3758(13) 0.128(10) Uani 1 1 d D
F1 F 0.2416(12) 0.3129(8) 0.4088(12) 0.186(7) Uani 1 1 d D
F2 F 0.0179(12) 0.2161(9) 0.4376(11) 0.159(5) Uani 1 1 d D
F3 F 0.0108(9) 0.3224(8) 0.2927(8) 0.135(4) Uani 1 1 d D
F4 F 0.1830(19) 0.1809(11) 0.3155(13) 0.229(8) Uani 1 1 d D
B2 B 0.406(2) 0.8587(15) 0.2153(14) 0.100(5) Uani 1 1 d D
F5 F 0.5099(15) 0.8513(10) 0.3170(10) 0.163(5) Uani 1 1 d D
F6 F 0.4016(17) 0.7763(13) 0.1570(12) 0.279(13) Uani 1 1 d D
F7 F 0.2740(13) 0.8985(12) 0.2404(14) 0.214(8) Uani 1 1 d D
F8 F 0.4981(17) 0.9277(11) 0.1578(14) 0.226(8) Uani 1 1 d D
O500 O 0.919(3) 0.935(2) 0.2972(17) 0.335(19) Uani 1 1 d D
C501 C 0.908(13) 0.889(9) 0.408(5) 0.64(8) Uiso 1 1 d D

loop_
_atom_site_aniso_label
_atom_site_aniso_U_11
_atom_site_aniso_U_22
_atom_site_aniso_U_33
_atom_site_aniso_U_23
_atom_site_aniso_U_13
_atom_site_aniso_U_12
Cu1 0.0521(6) 0.0484(6) 0.0543(6) -0.0017(7) -0.0034(4) 0.0037(8)
N1 0.077(6) 0.072(6) 0.074(6) -0.022(5) -0.011(5) 0.018(5)
C2 0.131(13) 0.099(10) 0.080(9) -0.034(8) 0.013(9) 0.036(9)
C3 0.098(11) 0.093(10) 0.113(11) -0.017(9) 0.033(9) 0.032(9)
C4 0.078(8) 0.097(10) 0.103(10) 0.004(8) 0.012(8) 0.044(8)
N5 0.073(6) 0.082(7) 0.097(8) -0.004(6) -0.005(6) 0.035(6)
C6 0.103(12) 0.31(4) 0.178(19) -0.11(2) -0.087(13) 0.13(2)
C7 0.131(12) 0.095(11) 0.109(10) -0.033(14) -0.027(9) -0.035(15)
N8 0.074(6) 0.071(6) 0.062(6) 0.001(5) -0.007(5) 0.013(5)
C9 0.063(7) 0.085(9) 0.063(6) -0.005(6) 0.008(5) 0.000(6)
C10 0.074(7) 0.061(7) 0.096(9) -0.031(6) 0.015(6) 0.002(6)
C11 0.065(7) 0.058(6) 0.092(8) 0.005(6) 0.005(6) 0.014(5)
N12 0.056(5) 0.051(4) 0.055(5) -0.008(4) 0.010(4) 0.006(4)
C13 0.077(8) 0.081(8) 0.058(6) 0.001(6) 0.000(6) 0.016(7)
C14 0.092(7) 0.098(8) 0.066(6) -0.001(12) -0.016(5) 0.017(13)
C15 0.107(11) 0.076(9) 0.140(15) -0.045(10) -0.043(11) 0.015(8)
C16 0.071(8) 0.061(7) 0.106(10) -0.015(7) -0.010(7) 0.012(6)
N17 0.060(5) 0.060(5) 0.093(7) -0.001(5) -0.008(5) 0.000(4)
C18 0.036(5) 0.063(7) 0.141(12) 0.044(8) -0.003(6) 0.000(5)
C19 0.054(7) 0.131(12) 0.080(9) 0.039(9) 0.009(6) 0.007(7)
C20 0.040(7) 0.157(18) 0.187(19) 0.053(16) 0.023(10) 0.014(9)
C21 0.062(12) 0.26(4) 0.22(3) 0.16(3) 0.048(19) 0.061(18)
C22 0.034(7) 0.108(14) 0.34(4) 0.117(19) 0.016(14) -0.019(8)
C23 0.067(9) 0.099(12) 0.161(18) 0.023(12) -0.016(10) 0.030(9)
N24 0.052(6) 0.055(6) 0.234(18) 0.000(9) -0.033(9) -0.013(5)
B1 0.084(12) 0.25(3) 0.050(8) 0.033(13) 0.004(8) 0.053(16)
F1 0.095(7) 0.147(10) 0.299(17) 0.121(11) -0.073(9) -0.023(7)
F2 0.103(7) 0.156(10) 0.220(13) 0.100(10) 0.028(8) 0.012(7)
F3 0.057(4) 0.211(11) 0.131(7) 0.085(8) -0.015(4) -0.010(5)
F4 0.242(18) 0.246(19) 0.181(14) 0.044(12) -0.070(13) -0.009(15)
B2 0.090(12) 0.125(15) 0.082(11) 0.002(11) 0.000(9) 0.020(11)
F5 0.187(12) 0.150(9) 0.146(9) 0.019(8) -0.012(8) -0.028(9)
F6 0.195(14) 0.41(3) 0.248(17) -0.22(2) 0.110(13) -0.164(18)
F7 0.107(9) 0.264(18) 0.278(19) -0.072(14) 0.049(10) 0.001(10)
F8 0.164(12) 0.210(19) 0.30(2) 0.044(14) -0.022(13) -0.021(11)
O500 0.32(3) 0.50(4) 0.171(15) 0.01(2) -0.014(16) -0.35(3)

loop_
_atom_type_symbol
_atom_type_description
_atom_type_scat_dispersion_real
_atom_type_scat_dispersion_imag
_atom_type_scat_source
C C 0.0033 0.0016 'International Tables Vol C Tables 4.2.6.8 and 6.1.1.4'
H H 0.0000 0.0000 'International Tables Vol C Tables 4.2.6.8 and 6.1.1.4'
N N 0.0061 0.0033 'International Tables Vol C Tables 4.2.6.8 and 6.1.1.4'
B B 0.0013 0.0007 'International Tables Vol C Tables 4.2.6.8 and 6.1.1.4'
F F 0.0171 0.0103 'International Tables Vol C Tables 4.2.6.8 and 6.1.1.4'
Cu Cu 0.3201 1.2651 'International Tables Vol C Tables 4.2.6.8 and 6.1.1.4'
O O 0.0106 0.0060 'International Tables Vol C Tables 4.2.6.8 and 6.1.1.4'

loop_
_geom_angle_atom_site_label_1
_geom_angle_atom_site_label_2
_geom_angle_atom_site_label_3
_geom_angle
N8 Cu1 N12 94.8(3)
N8 Cu1 N5 85.2(4)
N12 Cu1 N5 152.2(4)
N8 Cu1 N1 175.9(5)
N12 Cu1 N1 87.0(4)
N5 Cu1 N1 91.5(4)
N8 Cu1 N17 102.3(4)
N12 Cu1 N17 104.1(3)
N5 Cu1 N17 103.0(4)
N1 Cu1 N17 80.7(4)
C2 N1 C15 112.2(12)
C2 N1 C14 108.6(11)
C15 N1 C14 106.4(12)
C2 N1 Cu1 115.2(9)
C15 N1 Cu1 110.3(10)
C14 N1 Cu1 103.3(8)
N1 C2 C3 111.3(13)
N1 C2 H2A 109.4
C3 C2 H2A 109.4
N1 C2 H2B 109.4
C3 C2 H2B 109.4
H2A C2 H2B 108.0
C4 C3 C2 116.2(12)
C4 C3 H3A 108.2
C2 C3 H3A 108.2
C4 C3 H3B 108.2
C2 C3 H3B 108.2
H3A C3 H3B 107.4
C3 C4 N5 115.6(14)
C3 C4 H4A 108.4
N5 C4 H4A 108.4
C3 C4 H4B 108.4
N5 C4 H4B 108.4
H4A C4 H4B 107.4
C4 N5 C6 117.8(14)
C4 N5 Cu1 114.3(8)
C6 N5 Cu1 101.0(8)
C4 N5 H5 107.7
C6 N5 H5 107.7
Cu1 N5 H5 107.7
C7 C6 N5 115.4(14)
C7 C6 H6A 108.4
N5 C6 H6A 108.4
C7 C6 H6B 108.4
N5 C6 H6B 108.4
H6A C6 H6B 107.5
C6 C7 N8 109.0(17)
C6 C7 H7A 109.9
N8 C7 H7A 109.9
C6 C7 H7B 109.9
N8 C7 H7B 109.9
H7A C7 H7B 108.3
C7 N8 C9 117.1(11)
C7 N8 Cu1 107.8(9)
C9 N8 Cu1 116.9(7)
C7 N8 H8 104.5
C9 N8 H8 104.5
Cu1 N8 H8 104.5
N8 C9 C10 112.2(10)
N8 C9 H9A 109.2
C10 C9 H9A 109.2
N8 C9 H9B 109.2
C10 C9 H9B 109.2
H9A C9 H9B 107.9
C11 C10 C9 113.7(9)
C11 C10 H10A 108.8
C9 C10 H10A 108.8
C11 C10 H10B 108.8
C9 C10 H10B 108.8
H10A C10 H10B 107.7
N12 C11 C10 111.6(10)
N12 C11 H11A 109.3
C10 C11 H11A 109.3
N12 C11 H11B 109.3
C10 C11 H11B 109.3
H11A C11 H11B 108.0
C13 N12 C11 109.2(9)
C13 N12 Cu1 106.6(7)
C11 N12 Cu1 119.0(6)
C13 N12 H12 107.2
C11 N12 H12 107.2
Cu1 N12 H12 107.2
N12 C13 C14 106.7(10)
N12 C13 H13A 110.4
C14 C13 H13A 110.4
N12 C13 H13B 110.4
C14 C13 H13B 110.4
H13A C13 H13B 108.6
C13 C14 N1 109.1(10)
C13 C14 H14A 109.9
N1 C14 H14A 109.9
C13 C14 H14B 109.9
N1 C14 H14B 109.9
H14A C14 H14B 108.3
C16 C15 N1 109.6(11)
C16 C15 H15A 109.7
N1 C15 H15A 109.7
C16 C15 H15B 109.7
N1 C15 H15B 109.7
H15A C15 H15B 108.2
N17 C16 N24 112.7(15)
N17 C16 C15 124.2(13)
N24 C16 C15 123.1(14)
C16 N17 C18 106.4(12)
C16 N17 Cu1 109.5(10)
C18 N17 Cu1 143.5(9)
C23 C18 N17 109.2(16)
C23 C18 C19 117.2(15)
N17 C18 C19 133.6(12)
C20 C19 C18 119.1(19)
C20 C19 H19 120.4
C18 C19 H19 120.4
C21 C20 C19 126(3)
C21 C20 H20 117.0
C19 C20 H20 117.0
C20 C21 C22 123(2)
C20 C21 H21 118.6
C22 C21 H21 118.6
C21 C22 C23 110(2)
C21 C22 H22 125.2
C23 C22 H22 125.2
C18 C23 N24 106.5(16)
C18 C23 C22 125(2)
N24 C23 C22 128(2)
C23 N24 C16 105.1(14)
C23 N24 H24 127.4
C16 N24 H24 127.4
F2 B1 F1 126.5(14)
F2 B1 F3 115.0(13)
F1 B1 F3 108.9(15)
F2 B1 F4 100.2(17)
F1 B1 F4 93.2(11)
F3 B1 F4 108.4(12)
F7 B2 F6 119.8(16)
F7 B2 F8 110.6(15)
F6 B2 F8 107.2(14)
F7 B2 F5 107.8(14)
F6 B2 F5 111.7(15)
F8 B2 F5 97.5(13)

loop_
_geom_bond_atom_site_label_1
_geom_bond_atom_site_label_2
_geom_bond_distance
Cu1 N8 2.016(10)
Cu1 N12 2.020(8)
Cu1 N5 2.036(9)
Cu1 N1 2.067(10)
Cu1 N17 2.184(10)
N1 C2 1.426(18)
N1 C15 1.52(2)
N1 C14 1.539(17)
C2 C3 1.57(2)
C2 H2A 0.9900
C2 H2B 0.9900
C3 C4 1.40(2)
C3 H3A 0.9900
C3 H3B 0.9900
C4 N5 1.415(17)
C4 H4A 0.9900
C4 H4B 0.9900
N5 C6 1.58(2)
N5 H5 0.9300
C6 C7 1.29(2)
C6 H6A 0.9900
C6 H6B 0.9900
C7 N8 1.43(2)
C7 H7A 0.9900
C7 H7B 0.9900
N8 C9 1.443(15)
N8 H8 0.9300
C9 C10 1.531(17)
C9 H9A 0.9900
C9 H9B 0.9900
C10 C11 1.525(16)
C10 H10A 0.9900
C10 H10B 0.9900
C11 N12 1.465(14)
C11 H11A 0.9900
C11 H11B 0.9900
N12 C13 1.485(13)
N12 H12 0.9300
C13 C14 1.51(2)
C13 H13A 0.9900
C13 H13B 0.9900
C14 H14A 0.9900
C14 H14B 0.9900
C15 C16 1.48(2)
C15 H15A 0.9900
C15 H15B 0.9900
C16 N17 1.277(15)
C16 N24 1.383(19)
N17 C18 1.398(17)
C18 C23 1.36(2)
C18 C19 1.39(2)
C19 C20 1.27(2)
C19 H19 0.9500
C20 C21 1.31(4)
C20 H20 0.9500
C21 C22 1.43(3)
C21 H21 0.9500
C22 C23 1.44(3)
C22 H22 0.9500
C23 N24 1.40(2)
N24 H24 0.8800
B1 F2 1.223(18)
B1 F1 1.36(2)
B1 F3 1.386(16)
B1 F4 1.53(2)
B2 F7 1.274(18)
B2 F6 1.29(2)
B2 F8 1.41(2)
B2 F5 1.401(18)
O500 C501 1.44(3)

loop_
_geom_torsion_atom_site_label_1
_geom_torsion_atom_site_label_2
_geom_torsion_atom_site_label_3
_geom_torsion_atom_site_label_4
_geom_torsion
N8 Cu1 N1 C2 11(7)
N12 Cu1 N1 C2 -106.5(10)
N5 Cu1 N1 C2 45.8(10)
N17 Cu1 N1 C2 148.7(10)
N8 Cu1 N1 C15 -118(7)
N12 Cu1 N1 C15 125.2(9)
N5 Cu1 N1 C15 -82.5(9)
N17 Cu1 N1 C15 20.4(9)
N8 Cu1 N1 C14 129(6)
N12 Cu1 N1 C14 11.8(9)
N5 Cu1 N1 C14 164.0(9)
N17 Cu1 N1 C14 -93.1(9)
C15 N1 C2 C3 69.8(15)
C14 N1 C2 C3 -172.8(13)
Cu1 N1 C2 C3 -57.6(15)
N1 C2 C3 C4 65.5(19)
C2 C3 C4 N5 -68.0(19)
C3 C4 N5 C6 179.7(15)
C3 C4 N5 Cu1 61.3(16)
N8 Cu1 N5 C4 133.1(11)
N12 Cu1 N5 C4 42.0(16)
N1 Cu1 N5 C4 -44.5(11)
N17 Cu1 N5 C4 -125.3(11)
N8 Cu1 N5 C6 5.6(14)
N12 Cu1 N5 C6 -85.5(16)
N1 Cu1 N5 C6 -172.1(15)
N17 Cu1 N5 C6 107.1(14)
C4 N5 C6 C7 -160(2)
Cu1 N5 C6 C7 -34(3)
N5 C6 C7 N8 53(3)
C6 C7 N8 C9 91(2)
C6 C7 N8 Cu1 -43(2)
N12 Cu1 N8 C7 170.7(10)
N5 Cu1 N8 C7 18.5(11)
N1 Cu1 N8 C7 54(7)
N17 Cu1 N8 C7 -83.8(11)
N12 Cu1 N8 C9 36.4(9)
N5 Cu1 N8 C9 -115.8(9)
N1 Cu1 N8 C9 -80(7)
N17 Cu1 N8 C9 142.0(8)
C7 N8 C9 C10 172.7(12)
Cu1 N8 C9 C10 -57.3(12)
N8 C9 C10 C11 72.4(14)
C9 C10 C11 N12 -68.4(13)
C10 C11 N12 C13 174.7(9)
C10 C11 N12 Cu1 52.1(11)
N8 Cu1 N12 C13 -158.2(8)
N5 Cu1 N12 C13 -69.4(11)
N1 Cu1 N12 C13 18.2(8)
N17 Cu1 N12 C13 97.9(8)
N8 Cu1 N12 C11 -34.4(8)
N5 Cu1 N12 C11 54.4(12)
N1 Cu1 N12 C11 142.0(8)
N17 Cu1 N12 C11 -138.3(8)
C11 N12 C13 C14 -174.8(9)
Cu1 N12 C13 C14 -45.1(10)
N12 C13 C14 N1 58.4(12)
C2 N1 C14 C13 82.6(12)
C15 N1 C14 C13 -156.4(11)
Cu1 N1 C14 C13 -40.2(11)
C2 N1 C15 C16 -154.7(12)
C14 N1 C15 C16 86.7(13)
Cu1 N1 C15 C16 -24.7(14)
N1 C15 C16 N17 15.7(19)
N1 C15 C16 N24 -167.1(11)
N24 C16 N17 C18 -2.5(13)
C15 C16 N17 C18 175.0(12)
N24 C16 N17 Cu1 -176.0(8)
C15 C16 N17 Cu1 1.5(16)
N8 Cu1 N17 C16 164.5(8)
N12 Cu1 N17 C16 -97.2(8)
N5 Cu1 N17 C16 76.7(9)
N1 Cu1 N17 C16 -12.7(8)
N8 Cu1 N17 C18 -5.0(13)
N12 Cu1 N17 C18 93.3(12)
N5 Cu1 N17 C18 -92.8(12)
N1 Cu1 N17 C18 177.8(13)
C16 N17 C18 C23 1.0(13)
Cu1 N17 C18 C23 170.7(10)
C16 N17 C18 C19 -177.2(13)
Cu1 N17 C18 C19 -8(2)
C23 C18 C19 C20 1.1(18)
N17 C18 C19 C20 179.2(12)
C18 C19 C20 C21 -1(2)
C19 C20 C21 C22 -1(3)
C20 C21 C22 C23 1(3)
N17 C18 C23 N24 0.7(14)
C19 C18 C23 N24 179.3(11)
N17 C18 C23 C22 -179.1(13)
C19 C18 C23 C22 -1(2)
C21 C22 C23 C18 0(2)
C21 C22 C23 N24 179.8(16)
C18 C23 N24 C16 -2.1(14)
C22 C23 N24 C16 177.8(14)
N17 C16 N24 C23 2.9(15)
C15 C16 N24 C23 -174.6(13)
